data_7205616
loop_
_publ_author_name
'Cao, Deng-Ke'
'Sreevidya, Thekku V.'
'Botoshansky, Mark'
'Golden, Gilad'
'Benedict, Jason B.'
'Kaftory, Menahem'

_publ_section_title
;
 Formation of different photodimers of isoquinolinone by irradiation of
 solid molecular compounds
;
_journal_issue 9
_journal_name_full CrystEngComm
_journal_page_first 3181
_journal_paper_doi 10.1039/c0ce00489h
_journal_volume 13
_journal_year 2011
_chemical_formula_moiety 'C18 H14 N2 O2, 2(C2 H4 O2)'
_chemical_formula_sum 'C22 H22 N2 O6'
_chemical_formula_weight 410.42
_chemical_name_systematic
;
?
;
_space_group_IT_number 2
_symmetry_cell_setting triclinic
_symmetry_space_group_name_Hall '-P 1'
_symmetry_space_group_name_H-M 'P -1'
_atom_sites_solution_hydrogens geom
_atom_sites_solution_primary direct
_atom_sites_solution_secondary difmap
_audit_creation_method SHELXL-97
_cell_angle_alpha 97.37(3)
_cell_angle_beta 95.76(3)
_cell_angle_gamma 101.14(3)
_cell_formula_units_Z 1
_cell_length_a 7.102(6)
_cell_length_b 7.909(6)
_cell_length_c 9.350(5)
_cell_measurement_temperature 293(2)
_cell_volume 506.8(6)
_computing_cell_refinement 'Denzo SMN (Otwinowski & Minor, 1997)'
_computing_data_collection 'Collect (Nonius, 2000)'
_computing_data_reduction 'Denzo SMN (Otwinowski & Minor, 1997)'
_computing_molecular_graphics 'Ortep-3 for Windows (Farrugia, 1999)'
_computing_structure_refinement 'SHELXL-97 (Sheldrick, 1997)'
_computing_structure_solution 'SHELXS-97 (Sheldrick, 1990)'
_diffrn_ambient_temperature 293(2)
_diffrn_detector_area_resol_mean 95
_diffrn_measured_fraction_theta_full 0.99
_diffrn_measured_fraction_theta_max 0.903
_diffrn_measurement_device_type 'Kappa CCD'
_diffrn_measurement_method 'phi scan & omega scan'
_diffrn_radiation_monochromator graphite
_diffrn_radiation_source 'fine-focus sealed tube'
_diffrn_radiation_type MoK\a
_diffrn_radiation_wavelength 0.71073
_diffrn_reflns_av_R_equivalents 0.053
_diffrn_reflns_av_sigmaI/netI 0.0813
_diffrn_reflns_limit_h_max 8
_diffrn_reflns_limit_h_min 0
_diffrn_reflns_limit_k_max 9
_diffrn_reflns_limit_k_min -9
_diffrn_reflns_limit_l_max 11
_diffrn_reflns_limit_l_min -11
_diffrn_reflns_number 5330
_diffrn_reflns_theta_full 25.10
_diffrn_reflns_theta_max 26.54
_diffrn_reflns_theta_min 2.21
_diffrn_standards_decay_% none
_diffrn_standards_interval_count none
_diffrn_standards_interval_time none
_diffrn_standards_number none
_exptl_absorpt_coefficient_mu 0.10
_exptl_absorpt_correction_type none
_exptl_crystal_colour colorless
_exptl_crystal_density_diffrn 1.345
_exptl_crystal_density_method 'not measured'
_exptl_crystal_description plate
_exptl_crystal_F_000 216
_exptl_crystal_size_max 0.3
_exptl_crystal_size_mid 0.3
_exptl_crystal_size_min 0.05
_refine_diff_density_max 0.195
_refine_diff_density_min -0.207
_refine_diff_density_rms 0.044
_refine_ls_extinction_method none
_refine_ls_goodness_of_fit_ref 0.817
_refine_ls_hydrogen_treatment mixed
_refine_ls_matrix_type full
_refine_ls_number_parameters 143
_refine_ls_number_reflns 1905
_refine_ls_number_restraints 0
_refine_ls_restrained_S_all 0.817
_refine_ls_R_factor_all 0.1120
_refine_ls_R_factor_gt 0.0482
_refine_ls_shift/su_max 0.006
_refine_ls_shift/su_mean 0.000
_refine_ls_structure_factor_coef Fsqd
_refine_ls_weighting_details 'calc w=1/[\s^2^(Fo^2^)+(0.0951P)^2^+0.0000P] where P=(Fo^2^+2Fc^2^)/3'
_refine_ls_weighting_scheme calc
_refine_ls_wR_factor_gt 0.1205
_refine_ls_wR_factor_ref 0.1451
_reflns_number_gt 1032
_reflns_number_total 1905
_reflns_threshold_expression >2sigma(I)
_cod_data_source_file c0ce00489h.txt
_cod_data_source_block pyridacetate
_cod_original_sg_symbol_H-M P-1
_cod_database_code 7205616

loop_
_symmetry_equiv_pos_as_xyz
'x, y, z'
'-x, -y, -z'

loop_
_atom_site_label
_atom_site_type_symbol
_atom_site_fract_x
_atom_site_fract_y
_atom_site_fract_z
_atom_site_U_iso_or_equiv
_atom_site_adp_type
_atom_site_occupancy
_atom_site_symmetry_multiplicity
_atom_site_calc_flag
_atom_site_refinement_flags
_atom_site_disorder_assembly
_atom_site_disorder_group
O1 O -0.4245(2) 0.3927(2) 0.34442(18) 0.0523(5) Uani 1 1 d . . .
O2 O 0.8230(3) 0.7558(3) -0.1122(2) 0.0766(7) Uani 1 1 d . . .
C2 C -0.0801(3) 0.4427(3) 0.3317(2) 0.0377(6) Uani 1 1 d . . .
H2 H -0.1205 0.3834 0.2316 0.045 Uiso 1 1 calc R . .
C1 C -0.2577(3) 0.4742(3) 0.3985(2) 0.0371(6) Uani 1 1 d . . .
C3 C 0.0520(3) 0.6173(3) 0.3286(2) 0.0382(6) Uani 1 1 d . . .
O3 O 0.5239(3) 0.7700(3) -0.0747(2) 0.0762(7) Uani 1 1 d . . .
H3 H 0.488(4) 0.694(4) -0.175(3) 0.091 Uiso 1 1 d . . .
N1 N -0.2251(3) 0.5928(2) 0.5176(2) 0.0393(5) Uani 1 1 d . . .
H1 H -0.331(4) 0.619(3) 0.588(2) 0.047 Uiso 1 1 d . . .
C9 C -0.0268(3) 0.6787(3) 0.5793(2) 0.0365(6) Uani 1 1 d . . .
H9 H -0.0327 0.7828 0.6465 0.044 Uiso 1 1 calc R . .
C8 C 0.0810(3) 0.7379(3) 0.4559(2) 0.0383(6) Uani 1 1 d . . .
C7 C 0.2025(3) 0.8984(3) 0.4641(3) 0.0453(6) Uani 1 1 d . . .
H7 H 0.2225 0.9786 0.5489 0.054 Uiso 1 1 d R . .
C5 C 0.2663(4) 0.8212(3) 0.2205(3) 0.0534(7) Uani 1 1 d . . .
H5 H 0.3285 0.8498 0.1413 0.064 Uiso 1 1 calc R . .
C4 C 0.1447(3) 0.6596(3) 0.2113(3) 0.0463(6) Uani 1 1 d . . .
H4 H 0.1256 0.5799 0.1263 0.056 Uiso 1 1 calc R . .
C6 C 0.2958(4) 0.9396(3) 0.3458(3) 0.0514(7) Uani 1 1 d . . .
H6 H 0.3785 1.0476 0.3513 0.062 Uiso 1 1 calc R . .
C10 C 0.7135(4) 0.7997(4) -0.0332(3) 0.0584(7) Uani 1 1 d . . .
C11 C 0.7717(5) 0.9000(5) 0.1159(3) 0.0833(11) Uani 1 1 d . . .
H11A H 0.6942 0.9861 0.1312 0.100 Uiso 1 1 calc R . .
H11B H 0.9057 0.9567 0.1265 0.100 Uiso 1 1 calc R . .
H11C H 0.7525 0.8220 0.1863 0.100 Uiso 1 1 calc R . .

loop_
_atom_site_aniso_label
_atom_site_aniso_U_11
_atom_site_aniso_U_22
_atom_site_aniso_U_33
_atom_site_aniso_U_23
_atom_site_aniso_U_13
_atom_site_aniso_U_12
O1 0.0332(11) 0.0660(11) 0.0508(10) -0.0058(8) 0.0031(8) 0.0039(8)
O2 0.0678(14) 0.0898(15) 0.0732(14) -0.0069(11) 0.0213(11) 0.0254(12)
C2 0.0324(13) 0.0469(13) 0.0312(12) -0.0026(10) 0.0062(10) 0.0062(10)
C1 0.0326(14) 0.0414(12) 0.0365(13) 0.0046(10) 0.0031(10) 0.0072(10)
C3 0.0345(13) 0.0445(13) 0.0358(13) 0.0037(10) 0.0054(10) 0.0100(10)
O3 0.0505(14) 0.1129(16) 0.0562(13) -0.0187(12) 0.0072(10) 0.0158(12)
N1 0.0308(11) 0.0453(11) 0.0407(12) -0.0009(9) 0.0080(9) 0.0082(9)
C9 0.0298(13) 0.0385(12) 0.0389(13) -0.0039(10) 0.0068(10) 0.0065(10)
C8 0.0306(13) 0.0433(13) 0.0404(14) 0.0031(10) 0.0047(10) 0.0083(10)
C7 0.0391(14) 0.0400(13) 0.0537(16) 0.0011(11) 0.0044(12) 0.0050(11)
C5 0.0456(17) 0.0634(17) 0.0566(17) 0.0188(14) 0.0189(13) 0.0116(13)
C4 0.0456(16) 0.0548(15) 0.0402(14) 0.0069(11) 0.0118(12) 0.0117(12)
C6 0.0399(16) 0.0515(15) 0.0634(19) 0.0152(13) 0.0122(13) 0.0036(12)
C10 0.0564(19) 0.0638(17) 0.0553(18) 0.0001(13) 0.0091(15) 0.0179(15)
C11 0.065(2) 0.120(3) 0.059(2) -0.0181(19) -0.0095(17) 0.034(2)

loop_
_atom_type_symbol
_atom_type_description
_atom_type_scat_dispersion_real
_atom_type_scat_dispersion_imag
_atom_type_scat_source
C C 0.0033 0.0016 'International Tables Vol C Tables 4.2.6.8 and 6.1.1.4'
H H 0.0000 0.0000 'International Tables Vol C Tables 4.2.6.8 and 6.1.1.4'
O O 0.0106 0.0060 'International Tables Vol C Tables 4.2.6.8 and 6.1.1.4'
N N 0.0061 0.0033 'International Tables Vol C Tables 4.2.6.8 and 6.1.1.4'

loop_
_geom_angle_atom_site_label_1
_geom_angle_atom_site_label_2
_geom_angle_atom_site_label_3
_geom_angle
_geom_angle_site_symmetry_1
_geom_angle_site_symmetry_3
_geom_angle_publ_flag
C1 C2 C3 108.77(17) . . ?
C1 C2 C9 110.40(18) . 2_566 ?
C3 C2 C9 111.64(18) . 2_566 ?
C1 C2 H2 108.7 . . ?
C3 C2 H2 108.7 . . ?
C9 C2 H2 108.7 2_566 . ?
O1 C1 N1 122.6(2) . . ?
O1 C1 C2 121.7(2) . . ?
N1 C1 C2 115.7(2) . . ?
C4 C3 C8 119.8(2) . . ?
C4 C3 C2 124.2(2) . . ?
C8 C3 C2 116.0(2) . . ?
C10 O3 H3 110.7(17) . . ?
C1 N1 C9 120.26(19) . . ?
C1 N1 H1 125.8(12) . . ?
C9 N1 H1 113.0(12) . . ?
N1 C9 C8 108.00(18) . . ?
N1 C9 C2 112.51(18) . 2_566 ?
C8 C9 C2 112.30(18) . 2_566 ?
N1 C9 H9 108.0 . . ?
C8 C9 H9 108.0 . . ?
C2 C9 H9 108.0 2_566 . ?
C7 C8 C3 119.9(2) . . ?
C7 C8 C9 124.2(2) . . ?
C3 C8 C9 115.9(2) . . ?
C8 C7 C6 119.9(2) . . ?
C8 C7 H7 120.1 . . ?
C6 C7 H7 120.1 . . ?
C6 C5 C4 120.5(2) . . ?
C6 C5 H5 119.7 . . ?
C4 C5 H5 119.7 . . ?
C5 C4 C3 119.8(2) . . ?
C5 C4 H4 120.1 . . ?
C3 C4 H4 120.1 . . ?
C5 C6 C7 120.1(2) . . ?
C5 C6 H6 120.0 . . ?
C7 C6 H6 120.0 . . ?
O2 C10 O3 122.0(3) . . ?
O2 C10 C11 124.9(3) . . ?
O3 C10 C11 113.0(3) . . ?
C10 C11 H11A 109.5 . . ?
C10 C11 H11B 109.5 . . ?
H11A C11 H11B 109.5 . . ?
C10 C11 H11C 109.5 . . ?
H11A C11 H11C 109.5 . . ?
H11B C11 H11C 109.5 . . ?

loop_
_geom_bond_atom_site_label_1
_geom_bond_atom_site_label_2
_geom_bond_distance
_geom_bond_site_symmetry_2
_geom_bond_publ_flag
O1 C1 1.255(3) . ?
O2 C10 1.194(3) . ?
C2 C1 1.510(3) . ?
C2 C3 1.518(3) . ?
C2 C9 1.597(3) 2_566 ?
C2 H2 0.9800 . ?
C1 N1 1.331(3) . ?
C3 C4 1.379(3) . ?
C3 C8 1.397(3) . ?
O3 C10 1.330(4) . ?
O3 H3 1.03(3) . ?
N1 C9 1.464(3) . ?
N1 H1 1.08(2) . ?
C9 C8 1.521(3) . ?
C9 C2 1.597(3) 2_566 ?
C9 H9 0.9800 . ?
C8 C7 1.379(3) . ?
C7 C6 1.388(3) . ?
C7 H7 0.9300 . ?
C5 C6 1.373(3) . ?
C5 C4 1.385(3) . ?
C5 H5 0.9300 . ?
C4 H4 0.9300 . ?
C6 H6 0.9300 . ?
C10 C11 1.489(4) . ?
C11 H11A 0.9600 . ?
C11 H11B 0.9600 . ?
C11 H11C 0.9600 . ?

loop_
_geom_torsion_atom_site_label_1
_geom_torsion_atom_site_label_2
_geom_torsion_atom_site_label_3
_geom_torsion_atom_site_label_4
_geom_torsion
_geom_torsion_site_symmetry_1
_geom_torsion_site_symmetry_2
_geom_torsion_site_symmetry_3
_geom_torsion_site_symmetry_4
_geom_torsion_publ_flag
C3 C2 C1 O1 135.8(2) . . . . ?
C9 C2 C1 O1 -101.4(2) 2_566 . . . ?
C3 C2 C1 N1 -44.4(3) . . . . ?
C9 C2 C1 N1 78.4(2) 2_566 . . . ?
C1 C2 C3 C4 -136.1(2) . . . . ?
C9 C2 C3 C4 101.8(3) 2_566 . . . ?
C1 C2 C3 C8 45.3(3) . . . . ?
C9 C2 C3 C8 -76.8(2) 2_566 . . . ?
O1 C1 N1 C9 177.5(2) . . . . ?
C2 C1 N1 C9 -2.3(3) . . . . ?
C1 N1 C9 C8 47.1(3) . . . . ?
C1 N1 C9 C2 -77.4(3) . . . 2_566 ?
C4 C3 C8 C7 -0.2(3) . . . . ?
C2 C3 C8 C7 178.5(2) . . . . ?
C4 C3 C8 C9 -179.7(2) . . . . ?
C2 C3 C8 C9 -1.1(3) . . . . ?
N1 C9 C8 C7 136.5(2) . . . . ?
C2 C9 C8 C7 -98.9(3) 2_566 . . . ?
N1 C9 C8 C3 -44.0(2) . . . . ?
C2 C9 C8 C3 80.6(2) 2_566 . . . ?
C3 C8 C7 C6 -0.1(3) . . . . ?
C9 C8 C7 C6 179.4(2) . . . . ?
C6 C5 C4 C3 0.2(4) . . . . ?
C8 C3 C4 C5 0.1(4) . . . . ?
C2 C3 C4 C5 -178.4(2) . . . . ?
C4 C5 C6 C7 -0.5(4) . . . . ?
C8 C7 C6 C5 0.4(4) . . . . ?
